data_1576852
loop_
_publ_author_name
'Li, Jing'
'Wei, Jianwu'
'Luo, Qiulian'
'Pang, Wei'
'Liu, Hongming'
'Chen, Peican'
'Zhou, Liya'
'Zhang, Jin Zhong'
'Luo, Binbin'
'Pang, Qi'

_publ_section_title
;
 Chiral manganese halide isomers: decoding the spatial stacking effect on
 second-harmonic generation circular dichroism.
;
_journal_issue 18
_journal_name_full 'Chemical science'
_journal_page_first 9061
_journal_page_last 9071
_journal_paper_doi 10.1039/d5sc09866a
_journal_volume 17
_journal_year 2026
_chemical_absolute_configuration ad
_chemical_formula_moiety 'Br4 Mn, C38 H34 O2 P2'
_chemical_formula_sum 'C38 H34 Br4 Mn O2 P2'
_chemical_formula_weight 959.17
_space_group_crystal_system monoclinic
_space_group_IT_number 4
_space_group_name_Hall 'P 2yb'
_space_group_name_H-M_alt 'P 1 21 1'
_atom_sites_solution_hydrogens mixed
_atom_sites_solution_primary dual
_audit_creation_date 2024-06-13
_audit_creation_method
;
Olex2 1.5
(compiled 2024.02.16 svn.r378c4104 for OlexSys, GUI svn.r6928)
;
_audit_update_record
;
2025-05-13 deposited with the CCDC.	2026-03-09 downloaded from the CCDC.
;
_cell_angle_alpha 90
_cell_angle_beta 106.737(3)
_cell_angle_gamma 90
_cell_formula_units_Z 2
_cell_length_a 12.3302(11)
_cell_length_b 11.2740(9)
_cell_length_c 14.7720(14)
_cell_measurement_reflns_used 8389
_cell_measurement_temperature 303.00
_cell_measurement_theta_max 28.215
_cell_measurement_theta_min 2.498
_cell_volume 1966.5(3)
_computing_cell_refinement 'SAINT V8.40B (?, 2016)'
_computing_data_reduction 'SAINT V8.40B (?, 2016)'
_computing_molecular_graphics 'Olex2 1.5 (Dolomanov et al., 2009)'
_computing_publication_material 'Olex2 1.5 (Dolomanov et al., 2009)'
_computing_structure_refinement 'SHELXL 2018/3 (Sheldrick, 2015)'
_computing_structure_solution 'SHELXT 2018/2 (Sheldrick, 2018)'
_diffrn_ambient_temperature 303.00
_diffrn_measured_fraction_theta_full 0.997
_diffrn_measured_fraction_theta_max 0.997
_diffrn_measurement_device_type 'Bruker APEX-II CCD'
_diffrn_measurement_method '\f and \w scans'
_diffrn_radiation_type MoK\a
_diffrn_radiation_wavelength 0.71073
_diffrn_reflns_av_R_equivalents 0.0667
_diffrn_reflns_av_unetI/netI 0.0916
_diffrn_reflns_Laue_measured_fraction_full 0.997
_diffrn_reflns_Laue_measured_fraction_max 0.997
_diffrn_reflns_limit_h_max 14
_diffrn_reflns_limit_h_min -14
_diffrn_reflns_limit_k_max 13
_diffrn_reflns_limit_k_min -13
_diffrn_reflns_limit_l_max 17
_diffrn_reflns_limit_l_min -17
_diffrn_reflns_number 20323
_diffrn_reflns_point_group_measured_fraction_full 0.980
_diffrn_reflns_point_group_measured_fraction_max 0.979
_diffrn_reflns_theta_full 25.242
_diffrn_reflns_theta_max 25.350
_diffrn_reflns_theta_min 2.310
_diffrn_source_current 1.4
_diffrn_source_power 0.07
_diffrn_source_voltage 50.0
_diffrn_standards_number 0
_exptl_absorpt_coefficient_mu 4.512
_exptl_absorpt_correction_T_max 0.7457
_exptl_absorpt_correction_T_min 0.4783
_exptl_absorpt_correction_type multi-scan
_exptl_absorpt_process_details
;
SADABS-2016/2 (Bruker,2016/2) was used for absorption correction.
wR2(int) was 0.1112 before and 0.0856 after correction.
The Ratio of minimum to maximum transmission is 0.6414.
The \l/2 correction factor is Not present.
;
_exptl_crystal_colour colourless
_exptl_crystal_colour_primary colourless
_exptl_crystal_density_diffrn 1.620
_exptl_crystal_description block
_exptl_crystal_F_000 946
_exptl_crystal_size_max 0.2
_exptl_crystal_size_mid 0.2
_exptl_crystal_size_min 0.2
_refine_diff_density_max 0.437
_refine_diff_density_min -0.521
_refine_diff_density_rms 0.071
_refine_ls_abs_structure_details
;
 Flack x determined using 1913 quotients [(I+)-(I-)]/[(I+)+(I-)]
 (Parsons, Flack and Wagner, Acta Cryst. B69 (2013) 249-259).
;
_refine_ls_abs_structure_Flack 0.015(9)
_refine_ls_extinction_method none
_refine_ls_goodness_of_fit_ref 1.020
_refine_ls_hydrogen_treatment mixed
_refine_ls_matrix_type full
_refine_ls_number_parameters 422
_refine_ls_number_reflns 7052
_refine_ls_number_restraints 1
_refine_ls_restrained_S_all 1.019
_refine_ls_R_factor_all 0.0720
_refine_ls_R_factor_gt 0.0440
_refine_ls_shift/su_max 0.000
_refine_ls_shift/su_mean 0.000
_refine_ls_structure_factor_coef Fsqd
_refine_ls_weighting_details 'w=1/[\s^2^(Fo^2^)] where P=(Fo^2^+2Fc^2^)/3'
_refine_ls_weighting_scheme calc
_refine_ls_wR_factor_gt 0.0926
_refine_ls_wR_factor_ref 0.1025
_reflns_Friedel_coverage 0.863
_reflns_Friedel_fraction_full 0.961
_reflns_Friedel_fraction_max 0.960
_reflns_number_gt 5199
_reflns_number_total 7052
_reflns_threshold_expression 'I > 2\s(I)'
_cod_data_source_file d5sc09866a2.cif
_cod_data_source_block mo_240605zj1_0m
_cod_depositor_comments 'Adding full bibliography for 1576849--1576852.cif.'
_cod_database_code 1576852
_shelx_shelxl_version_number 2018/3
_shelx_space_group_comment
;
The symmetry employed for this shelxl refinement is uniquely defined
by the following loop, which should always be used as a source of
symmetry information in preference to the above space-group names.
They are only intended as comments.
;
_shelx_estimated_absorpt_t_max 0.466
_shelx_estimated_absorpt_t_min 0.466
_olex2_refinement_description
;
1. Fixed Uiso
 At 1.2 times of:
  All C(H) groups
 At 1.5 times of:
  All C(H,H,H) groups
2.a Aromatic/amide H refined with riding coordinates:
 C3(H3), C4(H4), C5(H5), C10(H10), C11(H11), C12(H12), C15(H15), C16(H16),
 C17(H17), C18(H18), C19(H19), C24(H24), C23(H23), C22(H22), C26(H26), C25(H25),
  C28(H28), C29(H29), C30(H30), C31(H31), C32(H32), C34(H34), C35(H35),
 C36(H36), C37(H37), C38(H38)
2.b Fitted hexagon refined as free rotating group:
 C24(C23,C22,C21,C26,C25)
2.c Idealised Me refined as rotating group:
 C1(H1A,H1B,H1C), C20(H20A,H20B,H20C)
;
_olex2_submission_special_instructions 'No special instructions were received'

loop_
_space_group_symop_operation_xyz
'x, y, z'
'-x, y+1/2, -z'

loop_
_atom_site_label
_atom_site_type_symbol
_atom_site_fract_x
_atom_site_fract_y
_atom_site_fract_z
_atom_site_U_iso_or_equiv
_atom_site_adp_type
_atom_site_occupancy
_atom_site_site_symmetry_order
_atom_site_calc_flag
_atom_site_refinement_flags_posn
_atom_site_refinement_flags_adp
_atom_site_refinement_flags_occupancy
_atom_site_disorder_assembly
_atom_site_disorder_group
Br1 Br 1.43985(7) 0.43783(9) 0.64888(7) 0.0605(3) Uani 1 1 d . . . . .
Br2 Br 1.31738(8) 0.68266(9) 0.82170(7) 0.0631(3) Uani 1 1 d . . . . .
Br3 Br 1.37101(8) 0.32844(10) 0.88478(8) 0.0713(3) Uani 1 1 d . . . . .
Br4 Br 1.11011(7) 0.45672(12) 0.64954(7) 0.0735(3) Uani 1 1 d . . . . .
Mn1 Mn 1.31077(10) 0.47685(13) 0.75205(10) 0.0547(4) Uani 1 1 d . . . . .
P1 P 0.82892(18) 0.6572(2) 0.63395(16) 0.0440(5) Uani 1 1 d . . . . .
H1 H 0.908(6) 0.567(6) 0.659(5) 0.032(19) Uiso 1 1 d . . . . .
P2 P 0.74191(17) 0.3173(2) 0.75070(16) 0.0442(5) Uani 1 1 d . . . . .
H2 H 0.655(8) 0.393(8) 0.759(7) 0.06(3) Uiso 1 1 d . . . . .
O1 O 0.7346(5) 0.5176(7) 0.9333(5) 0.0691(19) Uani 1 1 d . . . . .
O2 O 0.9769(5) 0.6815(7) 0.8820(5) 0.0637(18) Uani 1 1 d . . . . .
C1 C 0.6647(11) 0.5126(14) 0.9975(9) 0.097(4) Uani 1 1 d . . . . .
H1A H 0.587890 0.495133 0.962422 0.146 Uiso 1 1 calc R U . . .
H1B H 0.667450 0.587732 1.028701 0.146 Uiso 1 1 calc R U . . .
H1C H 0.692635 0.451716 1.043763 0.146 Uiso 1 1 calc R U . . .
C2 C 0.7048(7) 0.5929(10) 0.8584(7) 0.053(2) Uani 1 1 d . . . . .
C3 C 0.6098(7) 0.6667(10) 0.8367(8) 0.060(3) Uani 1 1 d . . . . .
H3 H 0.564294 0.670282 0.877070 0.072 Uiso 1 1 calc R U . . .
C4 C 0.5841(7) 0.7331(9) 0.7568(8) 0.056(2) Uani 1 1 d . . . . .
H4 H 0.521140 0.782552 0.743655 0.067 Uiso 1 1 calc R U . . .
C5 C 0.6488(7) 0.7294(8) 0.6943(7) 0.053(2) Uani 1 1 d . . . . .
H5 H 0.628899 0.775043 0.639578 0.063 Uiso 1 1 calc R U . . .
C6 C 0.7456(6) 0.6554(8) 0.7147(6) 0.043(2) Uani 1 1 d . . . . .
C7 C 0.7736(6) 0.5864(8) 0.7958(6) 0.043(2) Uani 1 1 d . . . . .
C8 C 0.8773(6) 0.5088(8) 0.8262(6) 0.041(2) Uani 1 1 d . . . . .
C9 C 0.9808(7) 0.5631(10) 0.8713(6) 0.050(2) Uani 1 1 d . . . . .
C10 C 1.0777(7) 0.4926(11) 0.9009(7) 0.057(3) Uani 1 1 d . . . . .
H10 H 1.147391 0.528103 0.928976 0.069 Uiso 1 1 calc R U . . .
C11 C 1.0718(7) 0.3734(12) 0.8892(7) 0.065(3) Uani 1 1 d . . . . .
H11 H 1.137223 0.328108 0.910704 0.079 Uiso 1 1 calc R U . . .
C12 C 0.9689(7) 0.3172(9) 0.8455(6) 0.053(2) Uani 1 1 d . . . . .
H12 H 0.965158 0.235283 0.837780 0.064 Uiso 1 1 calc R U . . .
C13 C 0.8714(6) 0.3878(8) 0.8135(6) 0.042(2) Uani 1 1 d . . . . .
C14 C 0.7147(7) 0.1842(9) 0.8058(6) 0.047(2) Uani 1 1 d . . . . .
C15 C 0.6447(7) 0.1887(11) 0.8652(7) 0.059(3) Uani 1 1 d . . . . .
H15 H 0.609585 0.259314 0.873222 0.071 Uiso 1 1 calc R U . . .
C16 C 0.6283(9) 0.0885(13) 0.9114(7) 0.072(3) Uani 1 1 d . . . . .
H16 H 0.581173 0.090912 0.950471 0.086 Uiso 1 1 calc R U . . .
C17 C 0.6805(10) -0.0156(13) 0.9007(7) 0.075(3) Uani 1 1 d . . . . .
H17 H 0.668776 -0.082692 0.933267 0.090 Uiso 1 1 calc R U . . .
C18 C 0.7492(9) -0.0229(10) 0.8436(7) 0.069(3) Uani 1 1 d . . . . .
H18 H 0.783348 -0.094393 0.836287 0.083 Uiso 1 1 calc R U . . .
C19 C 0.7677(8) 0.0789(9) 0.7958(7) 0.061(3) Uani 1 1 d . . . . .
H19 H 0.815669 0.075795 0.757466 0.073 Uiso 1 1 calc R U . . .
C20 C 1.0779(9) 0.7419(12) 0.9365(8) 0.085(4) Uani 1 1 d . . . . .
H20A H 1.136739 0.732291 0.906416 0.127 Uiso 1 1 calc R U . . .
H20B H 1.102215 0.708904 0.999025 0.127 Uiso 1 1 calc R U . . .
H20C H 1.061902 0.824816 0.940364 0.127 Uiso 1 1 calc R U . . .
C24 C 1.0101(7) 1.0121(5) 0.6550(6) 0.086(4) Uani 1 1 d G . . . .
H24 H 1.046705 1.085025 0.661370 0.103 Uiso 1 1 calc R U . . .
C23 C 0.8976(7) 1.0027(5) 0.6010(5) 0.072(3) Uani 1 1 d G . . . .
H23 H 0.859041 1.069459 0.571286 0.087 Uiso 1 1 calc R U . . .
C22 C 0.8429(4) 0.8937(6) 0.5916(4) 0.059(3) Uani 1 1 d G . . . .
H22 H 0.767649 0.887471 0.555445 0.071 Uiso 1 1 calc R U . . .
C21 C 0.9006(4) 0.7940(4) 0.6360(4) 0.047(2) Uani 1 1 d G . . . .
C26 C 1.0130(4) 0.8033(5) 0.6900(4) 0.060(3) Uani 1 1 d G . . . .
H26 H 1.051581 0.736611 0.719773 0.072 Uiso 1 1 calc R U . . .
C25 C 1.0677(4) 0.9124(7) 0.6995(5) 0.078(3) Uani 1 1 d G . . . .
H25 H 1.142976 0.918598 0.735615 0.094 Uiso 1 1 calc R U . . .
C27 C 0.7395(7) 0.6248(8) 0.5171(6) 0.050(2) Uani 1 1 d . . . . .
C28 C 0.7718(9) 0.6621(10) 0.4390(7) 0.064(3) Uani 1 1 d . . . . .
H28 H 0.837402 0.706528 0.447048 0.077 Uiso 1 1 calc R U . . .
C29 C 0.7065(12) 0.6329(12) 0.3502(8) 0.084(4) Uani 1 1 d . . . . .
H29 H 0.727895 0.657568 0.297737 0.101 Uiso 1 1 calc R U . . .
C30 C 0.6088(11) 0.5668(12) 0.3380(9) 0.086(4) Uani 1 1 d . . . . .
H30 H 0.564888 0.546614 0.277532 0.104 Uiso 1 1 calc R U . . .
C31 C 0.5767(9) 0.5311(11) 0.4150(9) 0.077(3) Uani 1 1 d . . . . .
H31 H 0.510744 0.486992 0.406331 0.093 Uiso 1 1 calc R U . . .
C32 C 0.6401(8) 0.5592(9) 0.5043(7) 0.062(3) Uani 1 1 d . . . . .
H32 H 0.617479 0.534847 0.556255 0.074 Uiso 1 1 calc R U . . .
C33 C 0.7439(7) 0.2918(7) 0.6335(6) 0.045(2) Uani 1 1 d . . . . .
C34 C 0.8357(7) 0.3241(8) 0.6012(6) 0.047(2) Uani 1 1 d . . . . .
H34 H 0.899353 0.357984 0.643012 0.057 Uiso 1 1 calc R U . . .
C35 C 0.8333(9) 0.3066(9) 0.5094(7) 0.058(2) Uani 1 1 d . . . . .
H35 H 0.894959 0.329553 0.489114 0.070 Uiso 1 1 calc R U . . .
C36 C 0.7410(10) 0.2554(10) 0.4465(8) 0.068(3) Uani 1 1 d . . . . .
H36 H 0.740251 0.243476 0.384043 0.081 Uiso 1 1 calc R U . . .
C37 C 0.6508(9) 0.2223(10) 0.4757(8) 0.067(3) Uani 1 1 d . . . . .
H37 H 0.589042 0.186945 0.432550 0.081 Uiso 1 1 calc R U . . .
C38 C 0.6477(8) 0.2397(9) 0.5685(7) 0.058(2) Uani 1 1 d . . . . .
H38 H 0.584599 0.217863 0.587130 0.069 Uiso 1 1 calc R U . . .

loop_
_atom_site_aniso_label
_atom_site_aniso_U_11
_atom_site_aniso_U_22
_atom_site_aniso_U_33
_atom_site_aniso_U_23
_atom_site_aniso_U_13
_atom_site_aniso_U_12
Br1 0.0406(4) 0.0764(7) 0.0727(6) 0.0027(6) 0.0295(4) 0.0004(5)
Br2 0.0477(5) 0.0803(7) 0.0670(7) -0.0061(5) 0.0257(5) 0.0029(5)
Br3 0.0623(6) 0.0936(8) 0.0644(7) 0.0139(6) 0.0282(5) 0.0191(6)
Br4 0.0360(4) 0.1209(10) 0.0659(6) -0.0099(7) 0.0184(4) -0.0056(6)
Mn1 0.0359(6) 0.0774(11) 0.0542(9) 0.0002(7) 0.0185(6) 0.0020(7)
P1 0.0366(11) 0.0505(14) 0.0481(13) 0.0024(11) 0.0174(9) 0.0032(10)
P2 0.0321(10) 0.0570(14) 0.0455(13) 0.0002(12) 0.0143(9) 0.0000(10)
O1 0.061(4) 0.106(5) 0.053(4) 0.003(4) 0.036(3) 0.000(4)
O2 0.041(3) 0.085(5) 0.066(4) -0.013(4) 0.015(3) -0.022(3)
C1 0.104(9) 0.137(11) 0.079(9) 0.000(8) 0.073(8) -0.004(8)
C2 0.035(4) 0.078(6) 0.052(6) -0.022(5) 0.024(4) -0.014(4)
C3 0.046(5) 0.073(7) 0.073(7) -0.028(6) 0.035(5) -0.009(5)
C4 0.036(4) 0.060(6) 0.076(7) -0.015(6) 0.024(5) 0.004(4)
C5 0.038(4) 0.050(5) 0.070(7) -0.005(5) 0.014(4) -0.002(4)
C6 0.029(4) 0.051(5) 0.052(5) -0.011(4) 0.014(4) -0.004(4)
C7 0.031(4) 0.051(5) 0.050(6) -0.005(4) 0.019(4) -0.009(4)
C8 0.026(4) 0.064(6) 0.034(5) 0.001(4) 0.012(3) -0.003(4)
C9 0.041(5) 0.081(8) 0.032(5) -0.006(5) 0.014(4) -0.015(5)
C10 0.026(4) 0.099(9) 0.046(6) -0.001(5) 0.008(4) -0.002(5)
C11 0.030(5) 0.112(10) 0.053(6) 0.022(6) 0.010(4) 0.015(5)
C12 0.048(5) 0.062(6) 0.055(6) 0.006(5) 0.023(4) 0.009(5)
C13 0.028(4) 0.065(6) 0.035(5) 0.007(4) 0.012(3) 0.002(4)
C14 0.040(4) 0.063(6) 0.041(5) -0.003(5) 0.015(4) -0.006(4)
C15 0.049(5) 0.084(7) 0.055(6) -0.006(6) 0.031(4) -0.011(5)
C16 0.068(6) 0.107(9) 0.048(6) -0.007(6) 0.029(5) -0.029(7)
C17 0.090(8) 0.093(9) 0.037(6) 0.009(6) 0.009(5) -0.033(7)
C18 0.083(7) 0.066(7) 0.059(7) -0.004(6) 0.021(5) -0.019(6)
C19 0.066(6) 0.066(7) 0.053(6) -0.004(5) 0.024(5) -0.006(5)
C20 0.060(6) 0.125(10) 0.075(8) -0.044(7) 0.028(6) -0.056(7)
C24 0.111(10) 0.071(8) 0.102(10) -0.014(7) 0.072(9) -0.036(7)
C23 0.094(9) 0.055(7) 0.085(9) 0.010(5) 0.053(7) 0.008(6)
C22 0.058(6) 0.058(6) 0.067(7) 0.007(5) 0.030(5) 0.006(5)
C21 0.042(4) 0.056(6) 0.050(5) -0.003(4) 0.025(4) -0.005(4)
C26 0.046(5) 0.079(7) 0.061(6) 0.004(5) 0.023(4) -0.010(5)
C25 0.057(6) 0.100(10) 0.080(8) -0.001(7) 0.024(6) -0.025(6)
C27 0.043(5) 0.052(6) 0.055(6) -0.005(5) 0.014(4) 0.012(4)
C28 0.069(6) 0.074(7) 0.054(7) 0.000(6) 0.026(5) 0.007(6)
C29 0.107(10) 0.100(10) 0.043(7) 0.001(6) 0.018(6) 0.039(8)
C30 0.079(8) 0.100(10) 0.061(8) -0.024(7) -0.011(7) 0.027(8)
C31 0.052(6) 0.082(8) 0.082(9) -0.016(7) -0.006(6) 0.013(5)
C32 0.052(5) 0.063(7) 0.064(7) 0.001(5) 0.008(5) 0.005(5)
C33 0.037(4) 0.049(5) 0.051(5) -0.003(4) 0.017(4) -0.003(4)
C34 0.043(4) 0.049(5) 0.051(5) 0.006(5) 0.016(4) -0.002(4)
C35 0.069(6) 0.065(6) 0.047(6) -0.002(5) 0.026(5) -0.001(5)
C36 0.090(8) 0.072(7) 0.045(6) -0.001(5) 0.026(6) 0.012(6)
C37 0.066(6) 0.067(7) 0.061(7) -0.014(5) 0.004(5) -0.001(5)
C38 0.052(5) 0.068(6) 0.050(6) 0.000(5) 0.011(4) -0.011(5)

loop_
_atom_type_symbol
_atom_type_description
_atom_type_scat_dispersion_real
_atom_type_scat_dispersion_imag
_atom_type_scat_source
C C 0.0033 0.0016 'International Tables Vol C Tables 4.2.6.8 and 6.1.1.4'
H H 0.0000 0.0000 'International Tables Vol C Tables 4.2.6.8 and 6.1.1.4'
Br Br -0.2901 2.4595 'International Tables Vol C Tables 4.2.6.8 and 6.1.1.4'
Mn Mn 0.3368 0.7283 'International Tables Vol C Tables 4.2.6.8 and 6.1.1.4'
O O 0.0106 0.0060 'International Tables Vol C Tables 4.2.6.8 and 6.1.1.4'
P P 0.1023 0.0942 'International Tables Vol C Tables 4.2.6.8 and 6.1.1.4'

loop_
_geom_angle_atom_site_label_1
_geom_angle_atom_site_label_2
_geom_angle_atom_site_label_3
_geom_angle
_geom_angle_site_symmetry_1
_geom_angle_site_symmetry_3
_geom_angle_publ_flag
Br2 Mn1 Br1 116.79(6) . . ?
Br3 Mn1 Br1 104.87(6) . . ?
Br3 Mn1 Br2 108.94(6) . . ?
Br4 Mn1 Br1 107.54(6) . . ?
Br4 Mn1 Br2 103.82(6) . . ?
Br4 Mn1 Br3 115.30(6) . . ?
C6 P1 H1 108(3) . . ?
C6 P1 C27 109.1(4) . . ?
C21 P1 H1 109(3) . . ?
C21 P1 C6 112.2(3) . . ?
C21 P1 C27 111.0(4) . . ?
C27 P1 H1 107(3) . . ?
C13 P2 H2 106(4) . . ?
C14 P2 H2 103(4) . . ?
C14 P2 C13 113.2(4) . . ?
C33 P2 H2 114(4) . . ?
C33 P2 C13 108.7(4) . . ?
C33 P2 C14 111.6(4) . . ?
C2 O1 C1 118.9(9) . . ?
C9 O2 C20 118.6(8) . . ?
O1 C1 H1A 109.5 . . ?
O1 C1 H1B 109.5 . . ?
O1 C1 H1C 109.5 . . ?
H1A C1 H1B 109.5 . . ?
H1A C1 H1C 109.5 . . ?
H1B C1 H1C 109.5 . . ?
O1 C2 C3 124.8(8) . . ?
O1 C2 C7 115.1(8) . . ?
C3 C2 C7 119.9(9) . . ?
C2 C3 H3 120.0 . . ?
C4 C3 C2 119.9(8) . . ?
C4 C3 H3 120.0 . . ?
C3 C4 H4 119.0 . . ?
C3 C4 C5 121.9(8) . . ?
C5 C4 H4 119.0 . . ?
C4 C5 H5 120.4 . . ?
C4 C5 C6 119.3(9) . . ?
C6 C5 H5 120.4 . . ?
C5 C6 P1 117.7(7) . . ?
C7 C6 P1 122.4(6) . . ?
C7 C6 C5 120.0(8) . . ?
C2 C7 C8 116.6(8) . . ?
C6 C7 C2 119.0(8) . . ?
C6 C7 C8 124.3(7) . . ?
C9 C8 C7 117.8(8) . . ?
C13 C8 C7 121.9(7) . . ?
C13 C8 C9 120.3(8) . . ?
O2 C9 C8 115.6(8) . . ?
O2 C9 C10 125.7(8) . . ?
C10 C9 C8 118.8(10) . . ?
C9 C10 H10 119.5 . . ?
C11 C10 C9 121.0(9) . . ?
C11 C10 H10 119.5 . . ?
C10 C11 H11 119.4 . . ?
C10 C11 C12 121.1(9) . . ?
C12 C11 H11 119.4 . . ?
C11 C12 H12 120.9 . . ?
C11 C12 C13 118.2(10) . . ?
C13 C12 H12 120.9 . . ?
C8 C13 P2 121.1(6) . . ?
C8 C13 C12 120.6(8) . . ?
C12 C13 P2 118.3(7) . . ?
C15 C14 P2 119.2(8) . . ?
C19 C14 P2 121.1(7) . . ?
C19 C14 C15 119.6(9) . . ?
C14 C15 H15 120.3 . . ?
C16 C15 C14 119.4(10) . . ?
C16 C15 H15 120.3 . . ?
C15 C16 H16 119.7 . . ?
C15 C16 C17 120.6(10) . . ?
C17 C16 H16 119.7 . . ?
C16 C17 H17 119.3 . . ?
C18 C17 C16 121.4(10) . . ?
C18 C17 H17 119.3 . . ?
C17 C18 H18 120.5 . . ?
C17 C18 C19 119.0(11) . . ?
C19 C18 H18 120.5 . . ?
C14 C19 C18 119.9(9) . . ?
C14 C19 H19 120.0 . . ?
C18 C19 H19 120.0 . . ?
O2 C20 H20A 109.5 . . ?
O2 C20 H20B 109.5 . . ?
O2 C20 H20C 109.5 . . ?
H20A C20 H20B 109.5 . . ?
H20A C20 H20C 109.5 . . ?
H20B C20 H20C 109.5 . . ?
C23 C24 H24 120.0 . . ?
C23 C24 C25 120.0 . . ?
C25 C24 H24 120.0 . . ?
C24 C23 H23 120.0 . . ?
C22 C23 C24 120.0 . . ?
C22 C23 H23 120.0 . . ?
C23 C22 H22 120.0 . . ?
C21 C22 C23 120.0 . . ?
C21 C22 H22 120.0 . . ?
C22 C21 P1 120.7(3) . . ?
C22 C21 C26 120.0 . . ?
C26 C21 P1 119.0(3) . . ?
C21 C26 H26 120.0 . . ?
C21 C26 C25 120.0 . . ?
C25 C26 H26 120.0 . . ?
C24 C25 H25 120.0 . . ?
C26 C25 C24 120.0 . . ?
C26 C25 H25 120.0 . . ?
C28 C27 P1 119.5(7) . . ?
C28 C27 C32 119.8(9) . . ?
C32 C27 P1 120.6(7) . . ?
C27 C28 H28 120.2 . . ?
C29 C28 C27 119.6(11) . . ?
C29 C28 H28 120.2 . . ?
C28 C29 H29 119.9 . . ?
C28 C29 C30 120.3(12) . . ?
C30 C29 H29 119.9 . . ?
C29 C30 H30 120.0 . . ?
C31 C30 C29 120.0(11) . . ?
C31 C30 H30 120.0 . . ?
C30 C31 H31 119.5 . . ?
C32 C31 C30 120.9(12) . . ?
C32 C31 H31 119.5 . . ?
C27 C32 H32 120.3 . . ?
C31 C32 C27 119.4(11) . . ?
C31 C32 H32 120.3 . . ?
C34 C33 P2 122.3(7) . . ?
C34 C33 C38 118.5(9) . . ?
C38 C33 P2 119.1(7) . . ?
C33 C34 H34 119.5 . . ?
C35 C34 C33 121.0(8) . . ?
C35 C34 H34 119.5 . . ?
C34 C35 H35 119.7 . . ?
C34 C35 C36 120.7(9) . . ?
C36 C35 H35 119.7 . . ?
C35 C36 H36 120.1 . . ?
C37 C36 C35 119.8(10) . . ?
C37 C36 H36 120.1 . . ?
C36 C37 H37 119.0 . . ?
C36 C37 C38 122.0(10) . . ?
C38 C37 H37 119.0 . . ?
C33 C38 H38 121.0 . . ?
C37 C38 C33 117.9(9) . . ?
C37 C38 H38 121.0 . . ?

loop_
_geom_bond_atom_site_label_1
_geom_bond_atom_site_label_2
_geom_bond_distance
_geom_bond_site_symmetry_2
_geom_bond_publ_flag
Br1 Mn1 2.5390(15) . ?
Br2 Mn1 2.5299(18) . ?
Br3 Mn1 2.5213(18) . ?
Br4 Mn1 2.5116(15) . ?
P1 H1 1.38(7) . ?
P1 C6 1.785(8) . ?
P1 C21 1.774(5) . ?
P1 C27 1.797(9) . ?
P2 H2 1.40(9) . ?
P2 C13 1.785(9) . ?
P2 C14 1.785(10) . ?
P2 C33 1.763(9) . ?
O1 C1 1.455(11) . ?
O1 C2 1.359(13) . ?
O2 C9 1.346(13) . ?
O2 C20 1.445(10) . ?
C1 H1A 0.9600 . ?
C1 H1B 0.9600 . ?
C1 H1C 0.9600 . ?
C2 C3 1.396(14) . ?
C2 C7 1.426(11) . ?
C3 H3 0.9300 . ?
C3 C4 1.356(14) . ?
C4 H4 0.9300 . ?
C4 C5 1.383(13) . ?
C5 H5 0.9300 . ?
C5 C6 1.416(12) . ?
C6 C7 1.386(13) . ?
C7 C8 1.507(12) . ?
C8 C9 1.399(11) . ?
C8 C13 1.376(12) . ?
C9 C10 1.397(13) . ?
C10 H10 0.9300 . ?
C10 C11 1.355(15) . ?
C11 H11 0.9300 . ?
C11 C12 1.398(14) . ?
C12 H12 0.9300 . ?
C12 C13 1.406(12) . ?
C14 C15 1.398(12) . ?
C14 C19 1.384(13) . ?
C15 H15 0.9300 . ?
C15 C16 1.364(16) . ?
C16 H16 0.9300 . ?
C16 C17 1.369(17) . ?
C17 H17 0.9300 . ?
C17 C18 1.360(15) . ?
C18 H18 0.9300 . ?
C18 C19 1.400(14) . ?
C19 H19 0.9300 . ?
C20 H20A 0.9600 . ?
C20 H20B 0.9600 . ?
C20 H20C 0.9600 . ?
C24 H24 0.9300 . ?
C24 C23 1.3900 . ?
C24 C25 1.3900 . ?
C23 H23 0.9300 . ?
C23 C22 1.3900 . ?
C22 H22 0.9300 . ?
C22 C21 1.3900 . ?
C21 C26 1.3900 . ?
C26 H26 0.9300 . ?
C26 C25 1.3900 . ?
C25 H25 0.9300 . ?
C27 C28 1.391(13) . ?
C27 C32 1.396(13) . ?
C28 H28 0.9300 . ?
C28 C29 1.366(15) . ?
C29 H29 0.9300 . ?
C29 C30 1.384(18) . ?
C30 H30 0.9300 . ?
C30 C31 1.368(17) . ?
C31 H31 0.9300 . ?
C31 C32 1.363(15) . ?
C32 H32 0.9300 . ?
C33 C34 1.397(11) . ?
C33 C38 1.421(12) . ?
C34 H34 0.9300 . ?
C34 C35 1.363(12) . ?
C35 H35 0.9300 . ?
C35 C36 1.372(14) . ?
C36 H36 0.9300 . ?
C36 C37 1.356(16) . ?
C37 H37 0.9300 . ?
C37 C38 1.396(14) . ?
C38 H38 0.9300 . ?

loop_
_geom_torsion_atom_site_label_1
_geom_torsion_atom_site_label_2
_geom_torsion_atom_site_label_3
_geom_torsion_atom_site_label_4
_geom_torsion
_geom_torsion_site_symmetry_1
_geom_torsion_site_symmetry_2
_geom_torsion_site_symmetry_3
_geom_torsion_site_symmetry_4
_geom_torsion_publ_flag
P1 C6 C7 C2 177.9(6) . . . . ?
P1 C6 C7 C8 1.7(12) . . . . ?
P1 C21 C26 C25 -174.2(5) . . . . ?
P1 C27 C28 C29 177.0(8) . . . . ?
P1 C27 C32 C31 -176.8(8) . . . . ?
P2 C14 C15 C16 -176.6(7) . . . . ?
P2 C14 C19 C18 176.9(7) . . . . ?
P2 C33 C34 C35 -177.9(7) . . . . ?
P2 C33 C38 C37 178.9(8) . . . . ?
O1 C2 C3 C4 -175.9(9) . . . . ?
O1 C2 C7 C6 176.5(8) . . . . ?
O1 C2 C7 C8 -7.0(11) . . . . ?
O2 C9 C10 C11 178.0(10) . . . . ?
C1 O1 C2 C3 -0.8(15) . . . . ?
C1 O1 C2 C7 -176.1(9) . . . . ?
C2 C3 C4 C5 0.8(14) . . . . ?
C2 C7 C8 C9 -96.6(9) . . . . ?
C2 C7 C8 C13 81.2(11) . . . . ?
C3 C2 C7 C6 1.0(12) . . . . ?
C3 C2 C7 C8 177.5(8) . . . . ?
C3 C4 C5 C6 -0.8(14) . . . . ?
C4 C5 C6 P1 -178.0(7) . . . . ?
C4 C5 C6 C7 0.9(13) . . . . ?
C5 C6 C7 C2 -1.0(12) . . . . ?
C5 C6 C7 C8 -177.3(8) . . . . ?
C6 P1 C21 C22 -76.7(5) . . . . ?
C6 P1 C21 C26 97.5(4) . . . . ?
C6 P1 C27 C28 156.7(8) . . . . ?
C6 P1 C27 C32 -25.6(8) . . . . ?
C6 C7 C8 C9 79.7(11) . . . . ?
C6 C7 C8 C13 -102.4(11) . . . . ?
C7 C2 C3 C4 -0.8(13) . . . . ?
C7 C8 C9 O2 -0.8(12) . . . . ?
C7 C8 C9 C10 179.4(8) . . . . ?
C7 C8 C13 P2 5.5(13) . . . . ?
C7 C8 C13 C12 -177.8(7) . . . . ?
C8 C9 C10 C11 -2.2(14) . . . . ?
C9 C8 C13 P2 -176.7(6) . . . . ?
C9 C8 C13 C12 -0.1(14) . . . . ?
C9 C10 C11 C12 1.4(16) . . . . ?
C10 C11 C12 C13 0.2(15) . . . . ?
C11 C12 C13 P2 175.9(7) . . . . ?
C11 C12 C13 C8 -0.8(14) . . . . ?
C13 P2 C14 C15 96.2(7) . . . . ?
C13 P2 C14 C19 -79.3(8) . . . . ?
C13 P2 C33 C34 0.2(9) . . . . ?
C13 P2 C33 C38 -177.9(7) . . . . ?
C13 C8 C9 O2 -178.6(8) . . . . ?
C13 C8 C9 C10 1.6(13) . . . . ?
C14 P2 C13 C8 -137.2(8) . . . . ?
C14 P2 C13 C12 46.1(8) . . . . ?
C14 P2 C33 C34 -125.4(7) . . . . ?
C14 P2 C33 C38 56.5(8) . . . . ?
C14 C15 C16 C17 0.6(15) . . . . ?
C15 C14 C19 C18 1.3(13) . . . . ?
C15 C16 C17 C18 -0.6(16) . . . . ?
C16 C17 C18 C19 0.9(16) . . . . ?
C17 C18 C19 C14 -1.3(14) . . . . ?
C19 C14 C15 C16 -1.0(13) . . . . ?
C20 O2 C9 C8 173.7(8) . . . . ?
C20 O2 C9 C10 -6.6(13) . . . . ?
C24 C23 C22 C21 0.0 . . . . ?
C23 C24 C25 C26 0.0 . . . . ?
C23 C22 C21 P1 174.1(5) . . . . ?
C23 C22 C21 C26 0.0 . . . . ?
C22 C21 C26 C25 0.0 . . . . ?
C21 P1 C6 C5 68.6(7) . . . . ?
C21 P1 C6 C7 -110.3(7) . . . . ?
C21 P1 C27 C28 32.6(8) . . . . ?
C21 P1 C27 C32 -149.7(7) . . . . ?
C21 C26 C25 C24 0.0 . . . . ?
C25 C24 C23 C22 0.0 . . . . ?
C27 P1 C6 C5 -54.8(7) . . . . ?
C27 P1 C6 C7 126.3(7) . . . . ?
C27 P1 C21 C22 45.6(5) . . . . ?
C27 P1 C21 C26 -140.2(4) . . . . ?
C27 C28 C29 C30 0.0(16) . . . . ?
C28 C27 C32 C31 0.8(14) . . . . ?
C28 C29 C30 C31 0.5(18) . . . . ?
C29 C30 C31 C32 -0.3(18) . . . . ?
C30 C31 C32 C27 -0.3(16) . . . . ?
C32 C27 C28 C29 -0.7(15) . . . . ?
C33 P2 C13 C8 98.2(8) . . . . ?
C33 P2 C13 C12 -78.5(8) . . . . ?
C33 P2 C14 C15 -140.8(7) . . . . ?
C33 P2 C14 C19 43.7(8) . . . . ?
C33 C34 C35 C36 -0.8(14) . . . . ?
C34 C33 C38 C37 0.7(13) . . . . ?
C34 C35 C36 C37 0.3(15) . . . . ?
C35 C36 C37 C38 0.7(16) . . . . ?
C36 C37 C38 C33 -1.2(15) . . . . ?
C38 C33 C34 C35 0.2(13) . . . . ?
